data_4066992
loop_
_publ_author_name
'Yang, Chien-Chan'
'Lin, Pei-Syuan'
'Liu, Fu-Chen'
'Lin, Ivan J. B.'
'Lee, Gene-Hsian'
'Peng, Shie-Ming'

_publ_section_title
;
 Glucopyranoside-Incorporated N-Heterocyclic Carbene Complexes of
 Silver(I) and Palladium(II): Efficient Water-Soluble
 Suzuki&#x2212;Miyaura Coupling Palladium(II) Catalysts
;
_journal_issue 22
_journal_name_full Organometallics
_journal_page_first 5959
_journal_paper_doi 10.1021/om100751r
_journal_volume 29
_journal_year 2010
_chemical_absolute_configuration ad
_chemical_formula_sum 'C66 H64 Br2 N4 O16 Pd'
_chemical_formula_weight 1435.43
_chemical_name_systematic
; 
 ? 
;
_space_group_IT_number 19
_symmetry_cell_setting orthorhombic
_symmetry_space_group_name_Hall 'P 2ac 2ab'
_symmetry_space_group_name_H-M 'P 21 21 21'
_atom_sites_solution_hydrogens geom
_atom_sites_solution_primary direct
_atom_sites_solution_secondary difmap
_audit_creation_method SHELXL-97
_cell_angle_alpha 90.00
_cell_angle_beta 90.00
_cell_angle_gamma 90.00
_cell_formula_units_Z 4
_cell_length_a 10.4790(4)
_cell_length_b 15.6250(7)
_cell_length_c 39.8161(16)
_cell_measurement_reflns_used 4945
_cell_measurement_temperature 150(2)
_cell_measurement_theta_max 18.83
_cell_measurement_theta_min 2.20
_cell_volume 6519.3(5)
_computing_cell_refinement 'Bruker SAINT'
_computing_data_collection 'Bruker SMART'
_computing_data_reduction 'Bruker SAINT'
_computing_molecular_graphics 'Bruker SHELXTL'
_computing_publication_material 'Bruker SHELXTL'
_computing_structure_refinement 'SHELXL-97 (Sheldrick, 1997)'
_computing_structure_solution 'SHELXS-97 (Sheldrick, 1990)'
_diffrn_ambient_temperature 150(2)
_diffrn_measured_fraction_theta_full 1.000
_diffrn_measured_fraction_theta_max 1.000
_diffrn_measurement_device_type 'BRUKER SMART APEXCCD area detector'
_diffrn_measurement_method 'omega scans'
_diffrn_radiation_monochromator graphite
_diffrn_radiation_source 'fine-focus sealed tube'
_diffrn_radiation_type MoK\a
_diffrn_radiation_wavelength 0.71073
_diffrn_reflns_av_R_equivalents 0.0795
_diffrn_reflns_av_sigmaI/netI 0.0850
_diffrn_reflns_limit_h_max 12
_diffrn_reflns_limit_h_min -12
_diffrn_reflns_limit_k_max 18
_diffrn_reflns_limit_k_min -18
_diffrn_reflns_limit_l_max 47
_diffrn_reflns_limit_l_min -45
_diffrn_reflns_number 38099
_diffrn_reflns_theta_full 25.00
_diffrn_reflns_theta_max 25.00
_diffrn_reflns_theta_min 1.02
_exptl_absorpt_coefficient_mu 1.580
_exptl_absorpt_correction_T_max 0.8840
_exptl_absorpt_correction_T_min 0.6485
_exptl_absorpt_correction_type multi-scan
_exptl_crystal_colour colorless
_exptl_crystal_density_diffrn 1.462
_exptl_crystal_density_meas ?
_exptl_crystal_density_method 'not measured'
_exptl_crystal_description rod
_exptl_crystal_F_000 2928
_exptl_crystal_size_max 0.30
_exptl_crystal_size_mid 0.20
_exptl_crystal_size_min 0.08
_refine_diff_density_max 0.776
_refine_diff_density_min -0.706
_refine_diff_density_rms 0.128
_refine_ls_abs_structure_details 'Flack H D (1983), Acta Cryst. A39, 876-881'
_refine_ls_abs_structure_Flack 0.022(10)
_refine_ls_extinction_coef 0.00127(12)
_refine_ls_extinction_expression Fc^*^=kFc[1+0.001xFc^2^\l^3^/sin(2\q)]^-1/4^
_refine_ls_extinction_method SHELXL
_refine_ls_goodness_of_fit_ref 1.125
_refine_ls_hydrogen_treatment constr
_refine_ls_matrix_type full
_refine_ls_number_parameters 786
_refine_ls_number_reflns 11488
_refine_ls_number_restraints 2
_refine_ls_restrained_S_all 1.125
_refine_ls_R_factor_all 0.0829
_refine_ls_R_factor_gt 0.0661
_refine_ls_shift/su_max 0.016
_refine_ls_shift/su_mean 0.001
_refine_ls_structure_factor_coef Fsqd
_refine_ls_weighting_details 'calc w=1/[\s^2^(Fo^2^)+(0.0522P)^2^+1.0929P] where P=(Fo^2^+2Fc^2^)/3'
_refine_ls_weighting_scheme calc
_refine_ls_wR_factor_gt 0.1260
_refine_ls_wR_factor_ref 0.1323
_reflns_number_gt 9512
_reflns_number_total 11488
_reflns_threshold_expression >2sigma(I)
_cod_data_source_file om100751r_si_001.cif
_cod_data_source_block ic12733
_cod_depositor_comments
;
The following automatic conversions were performed:

'_symmetry_cell_setting' value 'Orthorhombic' changed to
'orthorhombic' according to
/home/saulius/struct/CIF-dictionaries/cif_core.dic dictionary named
'cif_core.dic' version 2.4.1 from 2010-06-29.

Automatic conversion script
Id: cif_fix_values 1715 2011-07-08 13:25:40Z adriana 

The following automatic conversions were performed:

'_exptl_crystal_density_meas' value 'not_measured' was changed to '?'
- the value is perceived as not measured.

Automatic conversion script
Id: cif_fix_values 3008 2015-01-20 13:52:24Z robertas 
;
_cod_original_sg_symbol_H-M P2(1)2(1)2(1)
_cod_database_code 4066992

loop_
_symmetry_equiv_pos_as_xyz
'x, y, z'
'-x+1/2, -y, z+1/2'
'-x, y+1/2, -z+1/2'
'x+1/2, -y+1/2, -z'

loop_
_atom_site_label
_atom_site_type_symbol
_atom_site_fract_x
_atom_site_fract_y
_atom_site_fract_z
_atom_site_U_iso_or_equiv
_atom_site_adp_type
_atom_site_occupancy
_atom_site_symmetry_multiplicity
_atom_site_calc_flag
_atom_site_refinement_flags
_atom_site_disorder_assembly
_atom_site_disorder_group
Pd Pd 0.08258(5) 0.72894(4) 0.627871(14) 0.02623(15) Uani 1 1 d . . .
Br1 Br 0.22465(7) 0.77573(5) 0.582849(19) 0.0337(2) Uani 1 1 d . . .
Br2 Br -0.05247(9) 0.67325(6) 0.67244(2) 0.0495(3) Uani 1 1 d . . .
O1 O -0.1495(4) 0.8397(4) 0.51772(12) 0.0345(13) Uani 1 1 d . . .
O2 O 0.0302(5) 0.8079(4) 0.48536(13) 0.0422(15) Uani 1 1 d . . .
O3 O 0.0084(7) 0.9494(5) 0.4540(2) 0.028(2) Uiso 0.622(6) 1 d P A 1
O4 O -0.0611(9) 1.0853(6) 0.4463(2) 0.045(2) Uiso 0.622(6) 1 d P A 1
O3' O 0.0558(13) 0.9900(8) 0.4610(3) 0.028(3) Uiso 0.378(6) 1 d P A 2
O4' O -0.0530(16) 0.9487(11) 0.4158(4) 0.060(5) Uiso 0.378(6) 1 d P A 2
O5 O 0.0274(5) 1.0713(3) 0.51587(13) 0.0343(13) Uani 1 1 d . . .
O6 O 0.2181(8) 1.0603(5) 0.4874(2) 0.038(2) Uiso 0.622(6) 1 d P A 1
O6' O 0.2388(17) 1.0773(11) 0.5158(5) 0.065(5) Uiso 0.378(6) 1 d P A 2
O7 O 0.0243(5) 0.9736(3) 0.57596(12) 0.0300(12) Uani 1 1 d . A .
O8 O -0.0863(5) 1.0943(3) 0.58725(13) 0.0399(13) Uani 1 1 d . A .
O9 O 0.0691(5) 0.8913(3) 0.74364(13) 0.0367(13) Uani 1 1 d . . .
O10 O -0.0295(5) 0.7753(4) 0.77050(13) 0.0433(14) Uani 1 1 d . . .
O11 O -0.2023(5) 0.8767(4) 0.80173(14) 0.0439(15) Uani 1 1 d . A .
O12 O -0.0619(8) 0.8980(4) 0.84322(16) 0.067(2) Uani 1 1 d . A .
O13 O -0.2933(5) 0.9810(3) 0.74837(13) 0.0335(13) Uani 1 1 d . . .
O14 O -0.4460(5) 0.8814(3) 0.75466(15) 0.0466(15) Uani 1 1 d . . .
O15 O -0.1935(5) 0.9242(3) 0.68533(12) 0.0335(13) Uani 1 1 d . . .
O16 O -0.2081(5) 1.0652(3) 0.67541(14) 0.0445(14) Uani 1 1 d . . .
N1 N -0.0561(6) 0.6019(4) 0.58327(15) 0.0313(15) Uani 1 1 d . . .
N2 N -0.1321(5) 0.7283(4) 0.57648(14) 0.0318(14) Uani 1 1 d . . .
N3 N 0.3210(5) 0.7393(4) 0.67008(15) 0.0312(15) Uani 1 1 d . . .
N4 N 0.1951(5) 0.8404(4) 0.68276(14) 0.0286(14) Uani 1 1 d . . .
C1 C -0.0417(7) 0.6838(5) 0.59373(16) 0.0285(18) Uani 1 1 d . . .
C2 C -0.1509(8) 0.5953(6) 0.5601(2) 0.041(2) Uani 1 1 d . . .
H2A H -0.1772 0.5443 0.5491 0.049 Uiso 1 1 calc R . .
C3 C -0.2002(8) 0.6733(6) 0.5555(2) 0.044(2) Uani 1 1 d . . .
H3A H -0.2683 0.6883 0.5409 0.053 Uiso 1 1 calc R . .
C4 C -0.1425(7) 0.8213(5) 0.57594(19) 0.0335(19) Uani 1 1 d . . .
H4A H -0.1056 0.8451 0.5968 0.040 Uiso 1 1 calc R . .
H4B H -0.2337 0.8378 0.5751 0.040 Uiso 1 1 calc R . .
C5 C -0.0749(7) 0.8584(4) 0.54643(16) 0.0268(16) Uani 1 1 d . A .
H5A H 0.0098 0.8294 0.5441 0.032 Uiso 1 1 calc R . .
C6 C -0.0541(6) 0.9542(5) 0.54717(16) 0.0260(17) Uani 1 1 d . . .
H6A H -0.1376 0.9850 0.5486 0.031 Uiso 1 1 calc R A .
C7 C 0.0176(7) 0.9804(5) 0.51608(18) 0.0329(19) Uani 1 1 d . A .
H7A H 0.1051 0.9550 0.5167 0.039 Uiso 1 1 calc R . .
C8 C -0.0519(8) 0.9489(6) 0.48488(17) 0.041(2) Uani 1 1 d . . .
H8A H -0.1337 0.9814 0.4828 0.049 Uiso 0.622(6) 1 calc PR A 1
H8'A H -0.1330 0.9819 0.4822 0.049 Uiso 0.378(6) 1 d PR A 2
C9 C -0.0831(8) 0.8540(5) 0.48719(19) 0.043(2) Uani 1 1 d . A .
H9A H -0.1392 0.8376 0.4679 0.051 Uiso 1 1 calc R . .
C10 C 0.0109(9) 0.7169(6) 0.4860(2) 0.060(3) Uani 1 1 d . . .
H10A H 0.0910 0.6878 0.4805 0.090 Uiso 1 1 calc R . .
H10B H -0.0545 0.7012 0.4695 0.090 Uiso 1 1 calc R . .
H10C H -0.0172 0.6995 0.5085 0.090 Uiso 1 1 calc R . .
C11 C -0.0010(12) 1.0269(9) 0.4376(3) 0.030(3) Uiso 0.622(6) 1 d P A 1
C12 C 0.0805(16) 1.0215(9) 0.4061(4) 0.038(4) Uiso 0.622(6) 1 d P A 1
C13 C 0.1049(12) 0.9464(8) 0.3906(3) 0.037(3) Uiso 0.622(6) 1 d P A 1
H13A H 0.0669 0.8948 0.3983 0.044 Uiso 0.622(6) 1 calc PR A 1
C14 C 0.1869(14) 0.9462(10) 0.3631(4) 0.053(4) Uiso 0.622(6) 1 d P A 1
H14A H 0.1998 0.8949 0.3507 0.064 Uiso 0.622(6) 1 calc PR A 1
C15 C 0.2513(15) 1.0222(10) 0.3534(4) 0.046(4) Uiso 0.622(6) 1 d P A 1
H15A H 0.3142 1.0217 0.3362 0.055 Uiso 0.622(6) 1 calc PR A 1
C16 C 0.2179(19) 1.0987(13) 0.3703(5) 0.070(6) Uiso 0.622(6) 1 d P A 1
H16A H 0.2523 1.1517 0.3629 0.084 Uiso 0.622(6) 1 calc PR A 1
C17 C 0.1382(16) 1.0973(12) 0.3967(4) 0.063(5) Uiso 0.622(6) 1 d P A 1
H17A H 0.1215 1.1483 0.4089 0.076 Uiso 0.622(6) 1 calc PR A 1
C11' C 0.0343(19) 0.9913(14) 0.4286(5) 0.026(5) Uiso 0.378(6) 1 d P A 2
C12' C 0.128(2) 1.0377(15) 0.4091(5) 0.026(5) Uiso 0.378(6) 1 d P A 2
C13' C 0.155(3) 1.0114(19) 0.3763(7) 0.064(8) Uiso 0.378(6) 1 d P A 2
H13B H 0.1196 0.9618 0.3662 0.077 Uiso 0.378(6) 1 calc PR A 2
C14' C 0.244(2) 1.0684(19) 0.3595(7) 0.042(6) Uiso 0.378(6) 1 d P A 2
H14B H 0.2619 1.0566 0.3366 0.051 Uiso 0.378(6) 1 calc PR A 2
C15' C 0.301(2) 1.1355(14) 0.3731(6) 0.048(6) Uiso 0.378(6) 1 d P A 2
H15B H 0.3638 1.1657 0.3606 0.057 Uiso 0.378(6) 1 calc PR A 2
C16' C 0.272(2) 1.1614(15) 0.4044(5) 0.047(6) Uiso 0.378(6) 1 d P A 2
H16B H 0.3104 1.2112 0.4136 0.057 Uiso 0.378(6) 1 calc PR A 2
C17' C 0.182(2) 1.1124(14) 0.4236(6) 0.040(6) Uiso 0.378(6) 1 d P A 2
H17B H 0.1597 1.1295 0.4457 0.048 Uiso 0.378(6) 1 calc PR A 2
C19 C 0.1279(8) 1.2010(6) 0.5030(2) 0.051(3) Uani 1 1 d . . .
C22 C 0.1186(10) 1.3773(7) 0.4960(3) 0.072(3) Uani 1 1 d . . .
H22A H 0.1138 1.4385 0.4940 0.087 Uiso 1 1 d R A .
C18 C 0.1317(12) 1.1008(8) 0.4993(3) 0.027(3) Uiso 0.622(6) 1 d P A 1
C20 C 0.0538(16) 1.2389(11) 0.5243(4) 0.057(4) Uiso 0.622(6) 1 d P A 1
H20A H 0.0064 1.2075 0.5405 0.069 Uiso 0.622(6) 1 calc PR A 1
C21 C 0.0466(16) 1.3293(11) 0.5225(4) 0.062(5) Uiso 0.622(6) 1 d P A 1
H21A H -0.0043 1.3598 0.5382 0.074 Uiso 0.622(6) 1 calc PR A 1
C23 C 0.1914(14) 1.3295(10) 0.4753(4) 0.051(4) Uiso 0.622(6) 1 d P A 1
H23A H 0.2419 1.3579 0.4589 0.061 Uiso 0.622(6) 1 calc PR A 1
C24 C 0.1963(14) 1.2398(10) 0.4767(4) 0.055(4) Uiso 0.622(6) 1 d P A 1
H24A H 0.2432 1.2071 0.4608 0.066 Uiso 0.622(6) 1 calc PR A 1
C18' C 0.143(2) 1.1191(15) 0.5152(6) 0.036(6) Uiso 0.378(6) 1 d P A 2
C20' C 0.017(2) 1.2507(15) 0.5087(6) 0.043(6) Uiso 0.378(6) 1 d P A 2
H20B H -0.0572 1.2231 0.5171 0.052 Uiso 0.378(6) 1 calc PR A 2
C21' C 0.012(3) 1.3387(17) 0.5026(7) 0.053(7) Uiso 0.378(6) 1 d P A 2
H21B H -0.0667 1.3691 0.5033 0.063 Uiso 0.378(6) 1 calc PR A 2
C23' C 0.235(2) 1.3397(16) 0.4947(6) 0.046(6) Uiso 0.378(6) 1 d P A 2
H23B H 0.3090 1.3723 0.4897 0.056 Uiso 0.378(6) 1 calc PR A 2
C24' C 0.243(2) 1.2544(15) 0.5006(6) 0.055(7) Uiso 0.378(6) 1 d P A 2
H24B H 0.3246 1.2287 0.5032 0.066 Uiso 0.378(6) 1 calc PR A 2
C25 C 0.0017(8) 1.0469(5) 0.59291(19) 0.0317(19) Uani 1 1 d . . .
C26 C 0.0991(7) 1.0594(5) 0.61929(17) 0.0288(17) Uani 1 1 d . A .
C27 C 0.2119(7) 1.0131(5) 0.61993(18) 0.0319(18) Uani 1 1 d . . .
H27A H 0.2280 0.9708 0.6033 0.038 Uiso 1 1 calc R A .
C28 C 0.2998(8) 1.0286(6) 0.64450(19) 0.042(2) Uani 1 1 d . A .
H28A H 0.3781 0.9980 0.6445 0.051 Uiso 1 1 calc R . .
C29 C 0.2761(8) 1.0887(6) 0.6697(2) 0.045(2) Uani 1 1 d . . .
H29A H 0.3372 1.0985 0.6868 0.054 Uiso 1 1 calc R A .
C30 C 0.1646(8) 1.1331(5) 0.6693(2) 0.045(2) Uani 1 1 d . A .
H30A H 0.1475 1.1736 0.6865 0.054 Uiso 1 1 calc R . .
C31 C 0.0754(9) 1.1201(5) 0.64408(19) 0.041(2) Uani 1 1 d . . .
H31A H -0.0014 1.1524 0.6437 0.049 Uiso 1 1 calc R A .
C32 C 0.0229(8) 0.5318(5) 0.5940(2) 0.046(2) Uani 1 1 d . . .
H32A H -0.0249 0.4776 0.5914 0.055 Uiso 1 1 calc R . .
H32B H 0.0439 0.5389 0.6181 0.055 Uiso 1 1 calc R . .
C33 C 0.1441(10) 0.5270(6) 0.5741(3) 0.078(4) Uani 1 1 d . . .
H33A H 0.1946 0.4779 0.5817 0.117 Uiso 1 1 calc R . .
H33B H 0.1932 0.5797 0.5773 0.117 Uiso 1 1 calc R . .
H33C H 0.1236 0.5203 0.5502 0.117 Uiso 1 1 calc R . .
C34 C 0.2053(6) 0.7722(5) 0.66212(16) 0.0278(16) Uani 1 1 d . . .
C35 C 0.3796(7) 0.7864(5) 0.6949(2) 0.039(2) Uani 1 1 d . . .
H35A H 0.4606 0.7750 0.7046 0.047 Uiso 1 1 calc R . .
C36 C 0.3021(7) 0.8505(6) 0.7028(2) 0.044(2) Uani 1 1 d . . .
H36A H 0.3169 0.8943 0.7189 0.053 Uiso 1 1 calc R . .
C37 C 0.0864(7) 0.8987(4) 0.68410(19) 0.0329(18) Uani 1 1 d . . .
H37A H 0.0374 0.8942 0.6629 0.039 Uiso 1 1 calc R . .
H37B H 0.1178 0.9582 0.6861 0.039 Uiso 1 1 calc R . .
C38 C -0.0008(7) 0.8790(5) 0.71340(18) 0.0287(18) Uani 1 1 d . . .
H38A H -0.0299 0.8182 0.7120 0.034 Uiso 1 1 calc R . .
C39 C -0.1166(7) 0.9380(5) 0.71491(18) 0.0342(19) Uani 1 1 d . . .
H39A H -0.0883 0.9990 0.7160 0.041 Uiso 1 1 calc R . .
C40 C -0.1947(7) 0.9165(5) 0.74513(19) 0.0288(18) Uani 1 1 d . . .
H40A H -0.2360 0.8596 0.7416 0.035 Uiso 1 1 calc R . .
C41 C -0.1174(8) 0.9136(5) 0.77748(19) 0.038(2) Uani 1 1 d . . .
H41A H -0.0946 0.9732 0.7845 0.045 Uiso 1 1 calc R . .
C42 C 0.0044(8) 0.8612(6) 0.7726(2) 0.043(2) Uani 1 1 d . . .
H42A H 0.0608 0.8694 0.7926 0.052 Uiso 1 1 calc R . .
C43 C 0.0783(10) 0.7192(6) 0.7691(2) 0.071(3) Uani 1 1 d . . .
H43A H 0.0505 0.6603 0.7735 0.107 Uiso 1 1 calc R . .
H43B H 0.1409 0.7363 0.7861 0.107 Uiso 1 1 calc R . .
H43C H 0.1173 0.7224 0.7468 0.107 Uiso 1 1 calc R . .
C44 C -0.1633(10) 0.8731(6) 0.8343(2) 0.048(3) Uani 1 1 d D . .
C45 C -0.2675(16) 0.8265(12) 0.8532(4) 0.044(3) Uiso 0.622(6) 1 d PD A 1
C46 C -0.2376(16) 0.8018(11) 0.8869(4) 0.043(5) Uiso 0.622(6) 1 d P A 1
H46A H -0.1614 0.8216 0.8972 0.051 Uiso 0.622(6) 1 calc PR A 1
C47 C -0.318(2) 0.7503(12) 0.9039(5) 0.064(6) Uiso 0.622(6) 1 d P A 1
H47A H -0.2908 0.7280 0.9248 0.076 Uiso 0.622(6) 1 calc PR A 1
C48 C -0.4369(16) 0.7285(12) 0.8928(4) 0.063(4) Uiso 0.622(6) 1 d P A 1
H48A H -0.4959 0.6978 0.9063 0.075 Uiso 0.622(6) 1 calc PR A 1
C49 C -0.4645(16) 0.7537(10) 0.8612(4) 0.056(5) Uiso 0.622(6) 1 d P A 1
H49A H -0.5452 0.7367 0.8526 0.067 Uiso 0.622(6) 1 calc PR A 1
C50 C -0.3911(15) 0.7995(10) 0.8407(4) 0.048(5) Uiso 0.622(6) 1 d P A 1
H50A H -0.4187 0.8141 0.8187 0.057 Uiso 0.622(6) 1 calc PR A 1
C45' C -0.240(2) 0.8305(19) 0.8606(6) 0.044(3) Uiso 0.378(6) 1 d PD A 2
C46' C -0.193(3) 0.814(2) 0.8917(8) 0.057(9) Uiso 0.378(6) 1 d P A 2
H46B H -0.1074 0.8252 0.8981 0.068 Uiso 0.378(6) 1 calc PR A 2
C47' C -0.287(3) 0.777(2) 0.9143(8) 0.070(9) Uiso 0.378(6) 1 d P A 2
H47B H -0.2654 0.7680 0.9371 0.084 Uiso 0.378(6) 1 calc PR A 2
C48' C -0.391(3) 0.758(2) 0.9049(7) 0.063(8) Uiso 0.378(6) 1 d P A 2
H48B H -0.4400 0.7220 0.9191 0.076 Uiso 0.378(6) 1 calc PR A 2
C49' C -0.449(4) 0.785(2) 0.8745(9) 0.089(11) Uiso 0.378(6) 1 d P A 2
H49B H -0.5385 0.7821 0.8704 0.107 Uiso 0.378(6) 1 calc PR A 2
C50' C -0.353(3) 0.8188(18) 0.8490(7) 0.047(7) Uiso 0.378(6) 1 d P A 2
H50B H -0.3748 0.8304 0.8263 0.057 Uiso 0.378(6) 1 calc PR A 2
C51 C -0.4164(8) 0.9541(5) 0.75251(19) 0.0354(18) Uani 1 1 d . . .
C52 C -0.5045(8) 1.0279(5) 0.7534(2) 0.0342(19) Uani 1 1 d . . .
C53 C -0.6237(8) 1.0141(6) 0.7669(2) 0.045(2) Uani 1 1 d . . .
H53A H -0.6451 0.9591 0.7754 0.054 Uiso 1 1 calc R . .
C54 C -0.7128(9) 1.0796(7) 0.7681(2) 0.056(3) Uani 1 1 d . . .
H54A H -0.7955 1.0695 0.7771 0.067 Uiso 1 1 calc R . .
C55 C -0.6797(10) 1.1603(7) 0.7562(2) 0.064(3) Uani 1 1 d . . .
H55A H -0.7393 1.2060 0.7574 0.076 Uiso 1 1 calc R . .
C56 C -0.5613(10) 1.1739(5) 0.7427(2) 0.052(3) Uani 1 1 d . . .
H56A H -0.5405 1.2286 0.7338 0.062 Uiso 1 1 calc R . .
C57 C -0.4708(8) 1.1086(5) 0.7419(2) 0.041(2) Uani 1 1 d . . .
H57A H -0.3873 1.1192 0.7336 0.049 Uiso 1 1 calc R . .
C58 C -0.2366(7) 0.9933(5) 0.66843(19) 0.0328(18) Uani 1 1 d . . .
C59 C -0.3218(7) 0.9679(5) 0.64064(18) 0.0317(19) Uani 1 1 d . . .
C60 C -0.3519(8) 1.0285(6) 0.6160(2) 0.043(2) Uani 1 1 d . . .
H60A H -0.3170 1.0845 0.6172 0.051 Uiso 1 1 calc R . .
C61 C -0.4326(9) 1.0068(7) 0.5898(2) 0.052(2) Uani 1 1 d . . .
H61A H -0.4490 1.0471 0.5725 0.062 Uiso 1 1 calc R . .
C62 C -0.4894(8) 0.9270(7) 0.5886(2) 0.047(2) Uani 1 1 d . . .
H62A H -0.5482 0.9136 0.5712 0.057 Uiso 1 1 calc R . .
C63 C -0.4606(7) 0.8681(6) 0.6124(2) 0.049(2) Uani 1 1 d . . .
H63A H -0.4991 0.8131 0.6114 0.059 Uiso 1 1 calc R . .
C64 C -0.3765(7) 0.8862(5) 0.6384(2) 0.038(2) Uani 1 1 d . . .
H64A H -0.3560 0.8435 0.6545 0.046 Uiso 1 1 calc R . .
C65 C 0.3741(8) 0.6613(5) 0.6549(2) 0.045(2) Uani 1 1 d . . .
H65A H 0.4671 0.6595 0.6592 0.054 Uiso 1 1 calc R . .
H65C H 0.3614 0.6638 0.6302 0.054 Uiso 1 1 calc R . .
C66 C 0.3144(9) 0.5802(5) 0.6681(2) 0.054(3) Uani 1 1 d . . .
H66D H 0.3544 0.5306 0.6574 0.082 Uiso 1 1 calc R . .
H66A H 0.2228 0.5804 0.6632 0.082 Uiso 1 1 calc R . .
H66B H 0.3271 0.5770 0.6925 0.082 Uiso 1 1 calc R . .

loop_
_atom_site_aniso_label
_atom_site_aniso_U_11
_atom_site_aniso_U_22
_atom_site_aniso_U_33
_atom_site_aniso_U_23
_atom_site_aniso_U_13
_atom_site_aniso_U_12
Pd 0.0236(3) 0.0258(3) 0.0293(3) -0.0046(3) 0.0041(2) -0.0053(3)
Br1 0.0268(4) 0.0389(4) 0.0353(4) -0.0047(4) 0.0084(3) -0.0059(4)
Br2 0.0591(6) 0.0507(6) 0.0387(5) -0.0069(4) 0.0181(4) -0.0256(5)
O1 0.028(3) 0.047(3) 0.028(3) -0.013(3) -0.010(2) -0.001(3)
O2 0.044(3) 0.050(4) 0.032(3) -0.008(3) -0.003(3) 0.016(3)
O5 0.027(3) 0.036(3) 0.040(3) 0.012(3) 0.010(2) -0.003(2)
O7 0.038(3) 0.027(3) 0.026(3) 0.002(2) -0.010(2) -0.002(2)
O8 0.038(3) 0.043(3) 0.039(3) 0.001(3) 0.005(3) -0.001(3)
O9 0.034(3) 0.041(3) 0.035(3) -0.005(2) -0.005(3) 0.004(3)
O10 0.047(3) 0.038(3) 0.045(3) 0.010(3) 0.007(3) 0.016(3)
O11 0.049(4) 0.045(4) 0.038(3) 0.000(3) 0.009(3) 0.010(3)
O12 0.092(6) 0.068(5) 0.041(4) -0.004(3) -0.008(4) 0.001(5)
O13 0.038(3) 0.021(3) 0.042(3) -0.007(2) 0.005(3) 0.000(2)
O14 0.046(4) 0.023(3) 0.071(4) -0.009(3) 0.007(3) 0.000(3)
O15 0.038(3) 0.033(3) 0.030(3) -0.007(2) -0.006(2) -0.001(2)
O16 0.057(4) 0.031(3) 0.046(4) -0.001(3) -0.007(3) -0.005(3)
N1 0.033(4) 0.030(4) 0.032(4) -0.010(3) 0.006(3) -0.012(3)
N2 0.030(3) 0.039(4) 0.027(3) -0.004(3) 0.002(3) -0.014(3)
N3 0.025(3) 0.032(4) 0.037(4) 0.003(3) -0.003(3) 0.003(3)
N4 0.028(3) 0.033(4) 0.024(3) -0.002(3) -0.002(3) -0.004(3)
C1 0.032(4) 0.035(4) 0.019(4) -0.010(3) 0.001(3) -0.004(4)
C2 0.051(5) 0.041(5) 0.031(5) 0.005(4) -0.003(4) -0.019(4)
C3 0.037(5) 0.048(6) 0.048(5) 0.002(5) -0.014(4) -0.020(4)
C4 0.032(4) 0.031(5) 0.037(5) -0.006(4) 0.005(4) -0.002(4)
C5 0.023(4) 0.033(4) 0.025(4) -0.010(3) 0.000(3) -0.003(3)
C6 0.020(4) 0.038(4) 0.020(4) -0.001(3) -0.001(3) 0.000(3)
C7 0.023(4) 0.048(5) 0.028(4) 0.002(4) 0.003(3) 0.008(4)
C8 0.043(5) 0.069(6) 0.011(4) -0.001(4) -0.003(4) 0.023(5)
C9 0.047(5) 0.054(6) 0.027(4) -0.014(4) -0.015(4) 0.018(5)
C10 0.061(6) 0.052(7) 0.067(6) -0.032(6) -0.007(5) 0.014(5)
C19 0.034(5) 0.052(6) 0.067(7) 0.017(5) 0.009(5) -0.003(4)
C22 0.078(8) 0.041(6) 0.098(9) 0.004(6) -0.003(7) -0.002(6)
C25 0.039(5) 0.028(5) 0.028(5) 0.004(4) 0.001(4) -0.010(4)
C26 0.034(4) 0.034(4) 0.019(4) 0.005(3) 0.001(3) -0.006(4)
C27 0.037(4) 0.038(5) 0.021(4) -0.010(3) 0.003(4) -0.015(4)
C28 0.028(4) 0.064(6) 0.035(5) -0.016(4) 0.003(4) -0.004(4)
C29 0.036(5) 0.067(6) 0.034(5) -0.010(5) -0.002(4) -0.014(5)
C30 0.058(6) 0.038(5) 0.039(5) -0.023(4) 0.006(5) -0.011(4)
C31 0.051(5) 0.030(4) 0.042(5) -0.007(4) 0.000(5) -0.009(4)
C32 0.054(6) 0.033(5) 0.050(6) -0.008(4) 0.012(5) -0.007(4)
C33 0.068(7) 0.027(5) 0.138(11) -0.011(6) 0.037(7) 0.003(5)
C34 0.028(4) 0.036(4) 0.020(4) -0.012(4) -0.002(3) -0.013(4)
C35 0.035(4) 0.042(5) 0.041(5) 0.010(4) -0.002(4) -0.006(4)
C36 0.027(4) 0.057(6) 0.048(5) -0.010(5) -0.009(4) 0.003(4)
C37 0.031(4) 0.022(4) 0.045(5) -0.005(3) 0.004(4) -0.002(4)
C38 0.035(4) 0.025(4) 0.026(4) -0.005(3) -0.005(3) -0.002(3)
C39 0.042(5) 0.030(4) 0.031(4) -0.007(4) -0.009(4) 0.000(4)
C40 0.035(4) 0.017(4) 0.034(4) -0.004(3) 0.006(4) 0.010(3)
C41 0.047(5) 0.033(5) 0.033(5) -0.005(4) 0.004(4) -0.001(4)
C42 0.048(5) 0.055(6) 0.027(5) -0.004(4) -0.003(4) 0.011(5)
C43 0.071(7) 0.058(6) 0.085(7) 0.020(6) 0.014(6) 0.034(6)
C44 0.082(8) 0.035(5) 0.027(5) 0.001(4) 0.014(5) 0.025(5)
C51 0.049(5) 0.030(4) 0.028(4) -0.011(3) 0.001(4) 0.003(4)
C52 0.047(5) 0.023(4) 0.033(5) -0.012(4) -0.008(4) 0.004(4)
C53 0.052(6) 0.045(5) 0.038(5) -0.007(4) 0.004(4) 0.010(4)
C54 0.053(6) 0.062(7) 0.054(6) -0.026(5) 0.009(5) 0.022(5)
C55 0.079(8) 0.060(7) 0.053(6) -0.033(6) -0.028(6) 0.035(6)
C56 0.074(7) 0.029(5) 0.053(6) -0.009(4) -0.029(6) 0.008(5)
C57 0.045(5) 0.033(5) 0.046(5) -0.010(4) -0.024(4) 0.012(4)
C58 0.030(4) 0.038(5) 0.030(4) -0.003(4) 0.013(4) 0.005(4)
C59 0.023(4) 0.048(5) 0.024(4) 0.003(4) 0.005(3) 0.007(4)
C60 0.038(5) 0.055(6) 0.036(5) -0.012(5) 0.010(4) 0.001(4)
C61 0.040(5) 0.078(7) 0.038(5) 0.007(5) 0.005(5) 0.006(5)
C62 0.026(4) 0.085(8) 0.031(5) -0.007(5) 0.007(4) 0.009(5)
C63 0.028(5) 0.065(6) 0.054(6) -0.028(5) 0.008(4) -0.016(4)
C64 0.032(4) 0.048(5) 0.035(5) -0.012(4) 0.009(4) 0.005(4)
C65 0.033(5) 0.039(5) 0.063(6) -0.001(5) 0.000(4) 0.017(4)
C66 0.059(6) 0.034(5) 0.070(7) 0.014(5) -0.011(5) 0.011(5)

loop_
_atom_type_symbol
_atom_type_description
_atom_type_scat_dispersion_real
_atom_type_scat_dispersion_imag
_atom_type_scat_source
C C 0.0033 0.0016 'International Tables Vol C Tables 4.2.6.8 and 6.1.1.4'
H H 0.0000 0.0000 'International Tables Vol C Tables 4.2.6.8 and 6.1.1.4'
N N 0.0061 0.0033 'International Tables Vol C Tables 4.2.6.8 and 6.1.1.4'
O O 0.0106 0.0060 'International Tables Vol C Tables 4.2.6.8 and 6.1.1.4'
Br Br -0.2901 2.4595 'International Tables Vol C Tables 4.2.6.8 and 6.1.1.4'
Pd Pd -0.9988 1.0072 'International Tables Vol C Tables 4.2.6.8 and 6.1.1.4'

loop_
_geom_angle_atom_site_label_1
_geom_angle_atom_site_label_2
_geom_angle_atom_site_label_3
_geom_angle
C34 Pd C1 179.2(3)
C34 Pd Br2 89.86(19)
C1 Pd Br2 89.5(2)
C34 Pd Br1 90.42(19)
C1 Pd Br1 90.2(2)
Br2 Pd Br1 176.28(4)
C5 O1 C9 112.9(6)
C9 O2 C10 113.0(7)
C11 O3 C8 113.3(9)
C11' O3' C8 117.9(14)
C18 O5 C7 113.5(7)
C18 O5 C18' 29.2(9)
C7 O5 C18' 125.7(11)
C25 O7 C6 118.4(6)
C42 O9 C38 113.4(6)
C42 O10 C43 113.0(7)
C44 O11 C41 118.2(7)
C51 O13 C40 118.0(6)
C58 O15 C39 118.3(6)
C1 N1 C2 111.3(7)
C1 N1 C32 124.4(7)
C2 N1 C32 124.3(7)
C1 N2 C3 110.1(7)
C1 N2 C4 124.7(6)
C3 N2 C4 124.5(7)
C34 N3 C35 111.4(6)
C34 N3 C65 123.8(6)
C35 N3 C65 124.7(6)
C34 N4 C36 112.2(6)
C34 N4 C37 125.2(6)
C36 N4 C37 122.6(6)
N1 C1 N2 104.5(6)
N1 C1 Pd 127.7(6)
N2 C1 Pd 127.8(5)
C3 C2 N1 107.8(8)
C2 C3 N2 106.4(7)
N2 C4 C5 111.3(6)
O1 C5 C4 107.1(6)
O1 C5 C6 107.4(6)
C4 C5 C6 115.9(6)
O7 C6 C7 108.2(6)
O7 C6 C5 107.8(5)
C7 C6 C5 109.0(6)
O5 C7 C6 108.2(6)
O5 C7 C8 110.6(6)
C6 C7 C8 110.2(6)
O3 C8 C7 120.4(8)
O3 C8 C9 99.1(7)
C7 C8 C9 111.6(6)
O3 C8 O3' 32.0(5)
C7 C8 O3' 91.0(7)
C9 C8 O3' 125.1(8)
O2 C9 O1 112.5(6)
O2 C9 C8 108.5(7)
O1 C9 C8 108.1(6)
O4 C11 O3 125.9(12)
O4 C11 C12 126.5(13)
O3 C11 C12 107.6(12)
C13 C12 C17 122.5(15)
C13 C12 C11 122.2(14)
C17 C12 C11 115.0(13)
C12 C13 C14 118.6(14)
C13 C14 C15 120.4(15)
C16 C15 C14 117.3(15)
C17 C16 C15 120.8(18)
C16 C17 C12 119.9(18)
O4' C11' O3' 121.6(19)
O4' C11' C12' 123(2)
O3' C11' C12' 114.9(18)
C13' C12' C17' 123(2)
C13' C12' C11' 120(2)
C17' C12' C11' 118(2)
C12' C13' C14' 112(3)
C15' C14' C13' 126(3)
C14' C15' C16' 121(3)
C15' C16' C17' 119(2)
C12' C17' C16' 119(2)
C20 C19 C18' 105.2(15)
C20 C19 C24 126.7(12)
C18' C19 C24 127.1(14)
C20 C19 C20' 31.9(10)
C18' C19 C20' 123.2(15)
C24 C19 C20' 107.6(13)
C20 C19 C24' 106.0(14)
C18' C19 C24' 116.9(16)
C24 C19 C24' 44.6(10)
C20' C19 C24' 111.9(15)
C20 C19 C18 122.0(11)
C18' C19 C18 26.6(10)
C24 C19 C18 110.3(10)
C20' C19 C18 125.6(12)
C24' C19 C18 122.5(12)
C21' C22 C23 110.7(16)
C21' C22 C23' 125.5(18)
C23 C22 C23' 39.4(10)
C21' C22 C21 36.0(12)
C23 C22 C21 116.0(12)
C23' C22 C21 105.2(15)
O6 C18 O5 128.3(11)
O6 C18 C19 125.4(11)
O5 C18 C19 105.8(9)
C19 C20 C21 117.0(16)
C20 C21 C22 120.6(15)
C22 C23 C24 123.3(15)
C23 C24 C19 116.2(14)
O6' C18' C19 128(2)
O6' C18' O5 115(2)
C19 C18' O5 113.0(17)
C21' C20' C19 123(2)
C22 C21' C20' 117(2)
C22 C23' C24' 119(2)
C23' C24' C19 121(2)
O8 C25 O7 124.2(7)
O8 C25 C26 125.6(7)
O7 C25 C26 110.2(7)
C27 C26 C31 119.7(7)
C27 C26 C25 122.3(7)
C31 C26 C25 118.1(7)
C28 C27 C26 119.8(7)
C27 C28 C29 120.9(8)
C30 C29 C28 119.3(8)
C29 C30 C31 120.8(8)
C30 C31 C26 119.6(8)
N1 C32 C33 111.7(8)
N4 C34 N3 103.2(6)
N4 C34 Pd 129.3(5)
N3 C34 Pd 127.5(6)
C36 C35 N3 107.5(7)
C35 C36 N4 105.8(8)
N4 C37 C38 111.9(6)
O9 C38 C37 108.3(6)
O9 C38 C39 107.2(6)
C37 C38 C39 112.9(6)
O15 C39 C40 108.6(6)
O15 C39 C38 108.8(6)
C40 C39 C38 109.4(6)
O13 C40 C39 107.9(6)
O13 C40 C41 109.0(6)
C39 C40 C41 113.4(6)
O11 C41 C40 104.6(6)
O11 C41 C42 112.8(7)
C40 C41 C42 110.7(6)
O10 C42 O9 113.2(6)
O10 C42 C41 108.1(7)
O9 C42 C41 108.9(7)
O12 C44 O11 122.8(8)
O12 C44 C45 130.9(10)
O11 C44 C45 106.1(10)
O12 C44 C45' 115.0(13)
O11 C44 C45' 122.1(14)
C45 C44 C45' 16.0(14)
C46 C45 C44 116.0(14)
C46 C45 C50 116.0(14)
C44 C45 C50 127.9(13)
C47 C46 C45 119.6(17)
C46 C47 C48 123.9(19)
C49 C48 C47 115.1(18)
C50 C49 C48 127.2(18)
C49 C50 C45 117.6(15)
C46' C45' C50' 129(2)
C46' C45' C44 122(2)
C50' C45' C44 108(2)
C45' C46' C47' 113(3)
C48' C47' C46' 122(3)
C47' C48' C49' 126(3)
C48' C49' C50' 113(3)
C45' C50' C49' 115(3)
O14 C51 O13 123.5(8)
O14 C51 C52 125.8(9)
O13 C51 C52 110.7(7)
C53 C52 C57 120.2(8)
C53 C52 C51 116.9(8)
C57 C52 C51 122.9(8)
C52 C53 C54 120.6(9)
C53 C54 C55 119.3(10)
C56 C55 C54 120.0(9)
C55 C56 C57 120.8(9)
C52 C57 C56 119.1(9)
O16 C58 O15 123.5(8)
O16 C58 C59 125.3(8)
O15 C58 C59 111.2(7)
C60 C59 C64 118.6(8)
C60 C59 C58 118.7(8)
C64 C59 C58 122.7(7)
C61 C60 C59 120.0(9)
C62 C61 C60 120.7(9)
C63 C62 C61 119.4(9)
C62 C63 C64 121.6(9)
C63 C64 C59 119.5(8)
N3 C65 C66 113.3(7)

loop_
_geom_bond_atom_site_label_1
_geom_bond_atom_site_label_2
_geom_bond_distance
Pd C34 1.992(6)
Pd C1 2.011(7)
Pd Br2 2.4308(10)
Pd Br1 2.4422(9)
O1 C5 1.415(8)
O1 C9 1.418(9)
O2 C9 1.391(9)
O2 C10 1.437(10)
O3 C11 1.380(16)
O3 C8 1.382(10)
O4 C11 1.162(15)
O3' C11' 1.31(2)
O3' C8 1.608(15)
O4' C11' 1.24(2)
O5 C18 1.356(13)
O5 C7 1.425(9)
O5 C18' 1.43(2)
O6 C18 1.202(14)
O6' C18' 1.19(3)
O7 C25 1.351(9)
O7 C6 1.443(8)
O8 C25 1.204(9)
O9 C42 1.419(9)
O9 C38 1.423(8)
O10 C42 1.391(10)
O10 C43 1.432(9)
O11 C44 1.360(10)
O11 C41 1.434(9)
O12 C44 1.187(11)
O13 C51 1.367(10)
O13 C40 1.449(8)
O14 C51 1.181(9)
O15 C58 1.350(9)
O15 C39 1.443(8)
O16 C58 1.195(9)
N1 C1 1.353(9)
N1 C2 1.360(10)
N1 C32 1.438(10)
N2 C1 1.361(9)
N2 C3 1.395(9)
N2 C4 1.458(9)
N3 C34 1.354(9)
N3 C35 1.376(9)
N3 C65 1.471(9)
N4 C34 1.350(9)
N4 C36 1.385(9)
N4 C37 1.460(9)
C2 C3 1.336(11)
C4 C5 1.489(9)
C5 C6 1.513(9)
C6 C7 1.505(9)
C7 C8 1.521(10)
C8 C9 1.522(12)
C11 C12 1.52(2)
C12 C13 1.350(18)
C12 C17 1.38(2)
C13 C14 1.392(19)
C14 C15 1.42(2)
C15 C16 1.42(2)
C16 C17 1.34(2)
C11' C12' 1.45(3)
C12' C13' 1.40(4)
C12' C17' 1.42(3)
C13' C14' 1.45(4)
C14' C15' 1.33(4)
C15' C16' 1.35(3)
C16' C17' 1.43(3)
C19 C20 1.295(17)
C19 C18' 1.38(2)
C19 C24 1.406(16)
C19 C20' 1.42(2)
C19 C24' 1.47(3)
C19 C18 1.574(15)
C22 C21' 1.30(3)
C22 C23 1.350(17)
C22 C23' 1.35(3)
C22 C21 1.499(19)
C20 C21 1.42(2)
C23 C24 1.40(2)
C20' C21' 1.40(3)
C23' C24' 1.36(3)
C25 C26 1.478(10)
C26 C27 1.385(10)
C26 C31 1.391(10)
C27 C28 1.365(10)
C28 C29 1.395(11)
C29 C30 1.359(12)
C30 C31 1.387(11)
C32 C33 1.499(12)
C35 C36 1.328(11)
C37 C38 1.513(10)
C38 C39 1.524(10)
C39 C40 1.493(10)
C40 C41 1.522(10)
C41 C42 1.529(11)
C44 C45 1.513(15)
C44 C45' 1.478(17)
C45 C46 1.43(2)
C45 C50 1.45(2)
C46 C47 1.35(2)
C47 C48 1.36(3)
C48 C49 1.35(2)
C49 C50 1.33(2)
C45' C46' 1.36(4)
C45' C50' 1.28(4)
C46' C47' 1.45(4)
C47' C48' 1.19(4)
C48' C49' 1.42(4)
C49' C50' 1.53(4)
C51 C52 1.477(11)
C52 C53 1.377(12)
C52 C57 1.387(11)
C53 C54 1.386(12)
C54 C55 1.392(14)
C55 C56 1.369(14)
C56 C57 1.393(11)
C58 C59 1.476(11)
C59 C60 1.400(11)
C59 C64 1.403(11)
C60 C61 1.384(11)
C61 C62 1.382(13)
C62 C63 1.356(12)
C63 C64 1.386(11)
C65 C66 1.509(11)
